data_1550083
loop_
_publ_author_name
'Bismillah, Aisha N.'
'Sturala, Jiri'
'Chapin, Brette M.'
'Yufit, Dmitry S.'
'Hodgkinson, Paul'
'McGonigal, Paul R.'

_publ_section_title
;
 Shape-selective crystallisation of fluxional carbon cages.
;
_journal_issue 46
_journal_name_full 'Chemical science'
_journal_page_first 8631
_journal_page_last 8636
_journal_paper_doi 10.1039/c8sc04303e
_journal_volume 9
_journal_year 2018
_chemical_formula_moiety 'C23 H22 O3'
_chemical_formula_sum 'C23 H22 O3'
_chemical_formula_weight 346.40
_chemical_name_systematic
;
(+/-)1,9-Bis(4-anisyl)tricyclo[3.3.1.0^2,8^]nona-3,6-dien-9-ol
;
_space_group_crystal_system monoclinic
_space_group_IT_number 14
_space_group_name_Hall '-P 2ybc'
_space_group_name_H-M_alt 'P 1 21/c 1'
_symmetry_space_group_name_Hall '-P 2ybc'
_symmetry_space_group_name_H-M 'P 1 21/c 1'
_atom_sites_solution_hydrogens geom
_atom_sites_solution_primary direct
_audit_creation_date 2017-09-21
_audit_creation_method
;
Olex2 1.2-beta
(compiled 2017.08.10 svn.r3458 for OlexSys, GUI svn.r5381)
;
_audit_update_record
;
2018-07-23 deposited with the CCDC.
2018-10-22 downloaded from the CCDC.
;
_cell_angle_alpha 90
_cell_angle_beta 111.733(4)
_cell_angle_gamma 90
_cell_formula_units_Z 4
_cell_length_a 13.7826(5)
_cell_length_b 9.2243(2)
_cell_length_c 15.0346(5)
_cell_measurement_reflns_used 4221
_cell_measurement_temperature 270(2)
_cell_measurement_theta_max 31.5380
_cell_measurement_theta_min 2.7840
_cell_volume 1775.56(11)
_computing_cell_refinement
;
CrysAlisPro, Agilent Technologies,
Version 1.171.37.35h (release 09-02-2015 CrysAlis171 .NET)
(compiled Feb  9 2015,16:26:32)
;
_computing_data_collection
;
CrysAlisPro, Agilent Technologies,
Version 1.171.37.35h (release 09-02-2015 CrysAlis171 .NET)
(compiled Feb  9 2015,16:26:32)
;
_computing_data_reduction
;
CrysAlisPro, Agilent Technologies,
Version 1.171.37.35h (release 09-02-2015 CrysAlis171 .NET)
(compiled Feb  9 2015,16:26:32)
;
_computing_molecular_graphics 'Olex2 (Dolomanov et al., 2009)'
_computing_publication_material 'Olex2 (Dolomanov et al., 2009)'
_computing_structure_refinement 'XL (Sheldrick, 2008)'
_computing_structure_solution 'XS (Sheldrick, 2008)'
_diffrn_ambient_temperature 270.0
_diffrn_detector 'CCD plate'
_diffrn_detector_area_resol_mean 16.1511
_diffrn_detector_type Sapphire3
_diffrn_measured_fraction_theta_full 0.999
_diffrn_measured_fraction_theta_max 0.999
_diffrn_measurement_details
;
#__ type_ start__ end____ width___ exp.time_
  1 omega  -36.00   43.00   1.0000    4.0000
omega____ theta____ kappa____ phi______ frames
    -       29.2712  -57.0000  -60.0000 79

#__ type_ start__ end____ width___ exp.time_
  2 omega   11.00   70.00   1.0000    4.0000
omega____ theta____ kappa____ phi______ frames
    -       29.2712 -100.0000   60.0000 59

#__ type_ start__ end____ width___ exp.time_
  3 omega   45.00  105.00   1.0000    4.0000
omega____ theta____ kappa____ phi______ frames
    -       29.2712 -178.0000  -30.0000 60

#__ type_ start__ end____ width___ exp.time_
  4 omega   44.00   72.00   1.0000    4.0000
omega____ theta____ kappa____ phi______ frames
    -       29.2712 -100.0000 -180.0000 28

#__ type_ start__ end____ width___ exp.time_
  5 omega   11.00   98.00   1.0000    4.0000
omega____ theta____ kappa____ phi______ frames
    -       29.2712   57.0000 -180.0000 87

#__ type_ start__ end____ width___ exp.time_
  6 omega    1.00   28.00   1.0000    4.0000
omega____ theta____ kappa____ phi______ frames
    -       29.2712   77.0000  -30.0000 27

#__ type_ start__ end____ width___ exp.time_
  7 omega  -44.00   66.00   1.0000    4.0000
omega____ theta____ kappa____ phi______ frames
    -       29.2712  -19.0000    0.0000 110
;
_diffrn_measurement_device 'four-circle diffractometer'
_diffrn_measurement_device_type 'Xcalibur, Sapphire3'
_diffrn_measurement_method '\w scans'
_diffrn_orient_matrix_UB_11 0.0515860000
_diffrn_orient_matrix_UB_12 -0.0004514000
_diffrn_orient_matrix_UB_13 0.0002879000
_diffrn_orient_matrix_UB_21 -0.0135488000
_diffrn_orient_matrix_UB_22 0.0561707000
_diffrn_orient_matrix_UB_23 -0.0346752000
_diffrn_orient_matrix_UB_31 0.0149897000
_diffrn_orient_matrix_UB_32 0.0524842000
_diffrn_orient_matrix_UB_33 0.0371131000
_diffrn_radiation_monochromator graphite
_diffrn_radiation_probe x-ray
_diffrn_radiation_type MoK\a
_diffrn_radiation_wavelength 0.71073
_diffrn_reflns_av_R_equivalents 0.0335
_diffrn_reflns_av_unetI/netI 0.0352
_diffrn_reflns_Laue_measured_fraction_full 0.999
_diffrn_reflns_Laue_measured_fraction_max 0.999
_diffrn_reflns_limit_h_max 18
_diffrn_reflns_limit_h_min -16
_diffrn_reflns_limit_k_max 12
_diffrn_reflns_limit_k_min -12
_diffrn_reflns_limit_l_max 20
_diffrn_reflns_limit_l_min -19
_diffrn_reflns_number 16837
_diffrn_reflns_point_group_measured_fraction_full 0.999
_diffrn_reflns_point_group_measured_fraction_max 0.999
_diffrn_reflns_theta_full 25.242
_diffrn_reflns_theta_max 28.998
_diffrn_reflns_theta_min 2.646
_diffrn_source 'Enhance (Mo) X-ray Source'
_exptl_absorpt_coefficient_mu 0.085
_exptl_absorpt_correction_T_max 1.00000
_exptl_absorpt_correction_T_min 0.89537
_exptl_absorpt_correction_type multi-scan
_exptl_absorpt_process_details
;
CrysAlisPro, Agilent Technologies,
Version 1.171.37.35h (release 09-02-2015 CrysAlis171 .NET)
(compiled Feb  9 2015,16:26:32)
Empirical absorption correction using spherical harmonics,
 implemented in SCALE3 ABSPACK scaling algorithm.
;
_exptl_crystal_colour 'clear colourless'
_exptl_crystal_colour_lustre clear
_exptl_crystal_colour_primary colourless
_exptl_crystal_density_diffrn 1.296
_exptl_crystal_description block
_exptl_crystal_F_000 736
_exptl_crystal_size_max 0.47
_exptl_crystal_size_mid 0.42
_exptl_crystal_size_min 0.39
_refine_diff_density_max 0.267
_refine_diff_density_min -0.250
_refine_diff_density_rms 0.059
_refine_ls_extinction_method none
_refine_ls_goodness_of_fit_ref 1.046
_refine_ls_hydrogen_treatment constr
_refine_ls_matrix_type full
_refine_ls_number_parameters 238
_refine_ls_number_reflns 4727
_refine_ls_number_restraints 0
_refine_ls_restrained_S_all 1.046
_refine_ls_R_factor_all 0.0672
_refine_ls_R_factor_gt 0.0467
_refine_ls_shift/su_max 0.001
_refine_ls_shift/su_mean 0.000
_refine_ls_structure_factor_coef Fsqd
_refine_ls_weighting_details 'w=1/[\s^2^(Fo^2^)+(0.0530P)^2^+0.3220P] where P=(Fo^2^+2Fc^2^)/3'
_refine_ls_weighting_scheme calc
_refine_ls_wR_factor_gt 0.1117
_refine_ls_wR_factor_ref 0.1245
_reflns_Friedel_coverage 0.000
_reflns_number_gt 3543
_reflns_number_total 4727
_reflns_threshold_expression 'I > 2\s(I)'
_cod_data_source_file c8sc04303e2.cif
_cod_data_source_block 1a_270k
_cod_depositor_comments 'Adding full bibliography for 1550083--1550094.cif.'
_cod_original_cell_volume 1775.55(11)
_cod_database_code 1550083
_shelx_shelxl_version_number 2016/6
_chemical_oxdiff_formula 'C23 H22 O3'
_shelx_space_group_comment
;
The symmetry employed for this shelxl refinement is uniquely defined
by the following loop, which should always be used as a source of
symmetry information in preference to the above space-group names.
They are only intended as comments.
;
_reflns_odcompleteness_completeness 99.95
_reflns_odcompleteness_iscentric 1
_reflns_odcompleteness_theta 31.44
_olex2_refinement_description
;
1. Fixed Uiso
 At 1.2 times of:
  All C(H) groups
 At 1.5 times of:
  All C(H,H,H) groups, All O(H) groups
2.a Ternary CH refined with riding coordinates:
 C7(H7), C3(H3), C4(H4)
2.b Aromatic/amide H refined with riding coordinates:
 C18(H18), C22(H22), C21(H21), C19(H19), C11(H11), C8(H8), C9(H9), C12(H12),
 C15(H15), C6(H6), C5(H5), C14(H14)
2.c Idealised Me refined as rotating group:
 C23(H23A,H23B,H23C), C16(H16A,H16B,H16C)
2.d Idealised tetrahedral OH refined as rotating group:
 O1(H1)
;
_olex2_submission_special_instructions 'No special instructions were received'

loop_
_space_group_symop_operation_xyz
'x, y, z'
'-x, y+1/2, -z+1/2'
'-x, -y, -z'
'x, -y-1/2, z-1/2'

loop_
_atom_site_label
_atom_site_type_symbol
_atom_site_fract_x
_atom_site_fract_y
_atom_site_fract_z
_atom_site_U_iso_or_equiv
_atom_site_adp_type
_atom_site_occupancy
_atom_site_site_symmetry_order
_atom_site_calc_flag
_atom_site_refinement_flags_posn
O1 O 0.63623(7) 0.85577(10) 0.44154(6) 0.0342(2) Uani 1 1 d .
H1 H 0.635030 0.941160 0.426004 0.051 Uiso 1 1 calc GR
O3 O 0.66618(9) 0.17920(11) 0.49418(7) 0.0447(3) Uani 1 1 d .
C20 C 0.66696(10) 0.32355(14) 0.47170(9) 0.0320(3) Uani 1 1 d .
C1 C 0.67109(9) 0.76840(13) 0.38030(8) 0.0277(3) Uani 1 1 d .
C10 C 0.86440(9) 0.81878(14) 0.48131(9) 0.0316(3) Uani 1 1 d .
C2 C 0.77728(10) 0.82573(14) 0.38490(9) 0.0296(3) Uani 1 1 d .
C17 C 0.67467(9) 0.61262(13) 0.41501(8) 0.0274(3) Uani 1 1 d .
C18 C 0.63150(10) 0.57639(14) 0.48193(9) 0.0316(3) Uani 1 1 d .
H18 H 0.604676 0.649594 0.508699 0.038 Uiso 1 1 calc R
C22 C 0.71730(10) 0.50011(14) 0.37931(9) 0.0337(3) Uani 1 1 d .
H22 H 0.748889 0.521182 0.335857 0.040 Uiso 1 1 calc R
C7 C 0.59067(11) 0.78418(14) 0.27590(9) 0.0348(3) Uani 1 1 d .
H7 H 0.522832 0.743981 0.270296 0.042 Uiso 1 1 calc R
C21 C 0.71369(11) 0.35809(14) 0.40700(9) 0.0348(3) Uani 1 1 d .
H21 H 0.742763 0.285096 0.382117 0.042 Uiso 1 1 calc R
C19 C 0.62711(11) 0.43367(14) 0.51022(9) 0.0340(3) Uani 1 1 d .
H19 H 0.597362 0.412529 0.555042 0.041 Uiso 1 1 calc R
C11 C 0.87525(11) 0.92557(16) 0.54909(10) 0.0378(3) Uani 1 1 d .
H11 H 0.831222 1.005711 0.532336 0.045 Uiso 1 1 calc R
C3 C 0.76885(11) 0.96077(15) 0.32560(10) 0.0377(3) Uani 1 1 d .
H3 H 0.825698 1.031082 0.351546 0.045 Uiso 1 1 calc R
C8 C 0.58004(12) 0.94161(16) 0.24730(10) 0.0411(3) Uani 1 1 d .
H8 H 0.514734 0.982036 0.214267 0.049 Uiso 1 1 calc R
C9 C 0.66632(12) 1.02154(15) 0.27042(9) 0.0409(3) Uani 1 1 d .
H9 H 0.661176 1.117915 0.251051 0.049 Uiso 1 1 calc R
C12 C 0.94997(11) 0.91674(17) 0.64148(10) 0.0430(3) Uani 1 1 d .
H12 H 0.955046 0.989134 0.686037 0.052 Uiso 1 1 calc R
C15 C 0.93456(11) 0.70372(16) 0.50756(11) 0.0427(3) Uani 1 1 d .
H15 H 0.930607 0.631794 0.462995 0.051 Uiso 1 1 calc R
C6 C 0.62774(13) 0.71676(16) 0.20305(10) 0.0443(4) Uani 1 1 d .
H6 H 0.581960 0.663301 0.152426 0.053 Uiso 1 1 calc R
O2 O 1.09177(9) 0.77619(15) 0.75531(8) 0.0656(4) Uani 1 1 d .
C13 C 1.01638(11) 0.79904(17) 0.66599(10) 0.0431(4) Uani 1 1 d .
C4 C 0.80064(12) 0.80822(16) 0.29519(10) 0.0402(3) Uani 1 1 d .
H4 H 0.874521 0.796754 0.304738 0.048 Uiso 1 1 calc R
C5 C 0.72627(14) 0.73425(17) 0.21170(10) 0.0463(4) Uani 1 1 d .
H5 H 0.748298 0.699209 0.164295 0.056 Uiso 1 1 calc R
C14 C 1.00985(12) 0.69434(18) 0.59841(12) 0.0498(4) Uani 1 1 d .
H14 H 1.056496 0.617055 0.614261 0.060 Uiso 1 1 calc R
C23 C 0.63555(16) 0.14302(18) 0.57200(12) 0.0585(5) Uani 1 1 d .
H23A H 0.563918 0.170106 0.556659 0.088 Uiso 1 1 calc GR
H23B H 0.678918 0.194048 0.628352 0.088 Uiso 1 1 calc GR
H23C H 0.643133 0.040511 0.583493 0.088 Uiso 1 1 calc GR
C16 C 1.09465(16) 0.8745(3) 0.82919(12) 0.0752(6) Uani 1 1 d .
H16A H 1.116119 0.968369 0.815855 0.113 Uiso 1 1 calc GR
H16B H 1.143372 0.840077 0.889435 0.113 Uiso 1 1 calc GR
H16C H 1.026400 0.881339 0.832135 0.113 Uiso 1 1 calc GR

loop_
_atom_site_aniso_label
_atom_site_aniso_U_11
_atom_site_aniso_U_22
_atom_site_aniso_U_33
_atom_site_aniso_U_23
_atom_site_aniso_U_13
_atom_site_aniso_U_12
O1 0.0409(5) 0.0240(4) 0.0417(5) -0.0036(4) 0.0201(4) 0.0018(4)
O3 0.0655(7) 0.0253(5) 0.0497(6) 0.0058(4) 0.0286(5) 0.0051(5)
C20 0.0342(7) 0.0248(6) 0.0334(6) 0.0019(5) 0.0083(5) 0.0015(5)
C1 0.0290(6) 0.0241(6) 0.0295(6) -0.0028(5) 0.0101(5) 0.0011(5)
C10 0.0262(6) 0.0311(7) 0.0358(6) 0.0004(5) 0.0095(5) -0.0017(5)
C2 0.0304(6) 0.0272(6) 0.0309(6) 0.0002(5) 0.0111(5) -0.0001(5)
C17 0.0261(6) 0.0244(6) 0.0284(5) -0.0017(5) 0.0064(5) -0.0010(5)
C18 0.0364(7) 0.0272(6) 0.0311(6) -0.0028(5) 0.0125(5) 0.0035(5)
C22 0.0376(7) 0.0298(7) 0.0377(7) -0.0005(5) 0.0185(6) 0.0017(5)
C7 0.0334(7) 0.0288(7) 0.0350(6) -0.0006(5) 0.0043(5) -0.0006(5)
C21 0.0414(7) 0.0255(6) 0.0392(7) -0.0031(5) 0.0169(6) 0.0053(5)
C19 0.0407(7) 0.0312(7) 0.0332(6) 0.0033(5) 0.0172(5) 0.0030(6)
C11 0.0313(7) 0.0338(7) 0.0423(7) -0.0032(6) 0.0066(6) 0.0010(6)
C3 0.0430(8) 0.0317(7) 0.0391(7) 0.0028(6) 0.0159(6) -0.0061(6)
C8 0.0441(8) 0.0324(7) 0.0366(7) 0.0027(6) 0.0033(6) 0.0071(6)
C9 0.0569(9) 0.0275(7) 0.0341(7) 0.0039(5) 0.0119(6) 0.0035(6)
C12 0.0370(7) 0.0466(9) 0.0402(7) -0.0081(6) 0.0081(6) -0.0036(6)
C15 0.0371(8) 0.0379(8) 0.0491(8) -0.0054(6) 0.0113(6) 0.0050(6)
C6 0.0601(10) 0.0334(7) 0.0304(6) -0.0042(6) 0.0063(6) 0.0036(7)
O2 0.0489(7) 0.0787(9) 0.0476(6) 0.0085(6) -0.0071(5) 0.0039(6)
C13 0.0305(7) 0.0508(9) 0.0391(7) 0.0057(7) 0.0026(6) -0.0043(6)
C4 0.0438(8) 0.0427(8) 0.0403(7) 0.0042(6) 0.0225(6) 0.0030(6)
C5 0.0688(11) 0.0406(8) 0.0326(7) -0.0008(6) 0.0225(7) 0.0085(8)
C14 0.0369(8) 0.0435(9) 0.0589(9) 0.0053(7) 0.0059(7) 0.0104(7)
C23 0.0919(14) 0.0350(8) 0.0619(10) 0.0126(7) 0.0439(10) 0.0042(9)
C16 0.0573(11) 0.1156(19) 0.0384(8) -0.0031(10) 0.0009(8) -0.0137(12)

loop_
_atom_type_symbol
_atom_type_description
_atom_type_scat_dispersion_real
_atom_type_scat_dispersion_imag
_atom_type_scat_source
C C 0.0033 0.0016 'International Tables Vol C Tables 4.2.6.8 and 6.1.1.4'
H H 0.0000 0.0000 'International Tables Vol C Tables 4.2.6.8 and 6.1.1.4'
O O 0.0106 0.0060 'International Tables Vol C Tables 4.2.6.8 and 6.1.1.4'

loop_
_geom_angle_atom_site_label_1
_geom_angle_atom_site_label_2
_geom_angle_atom_site_label_3
_geom_angle
C1 O1 H1 109.5
C20 O3 C23 117.45(11)
O3 C20 C21 116.26(12)
O3 C20 C19 124.70(12)
C19 C20 C21 119.03(12)
O1 C1 C2 108.56(10)
O1 C1 C17 106.64(10)
O1 C1 C7 108.18(10)
C2 C1 C7 108.93(10)
C17 C1 C2 113.61(10)
C17 C1 C7 110.74(10)
C11 C10 C2 120.62(12)
C11 C10 C15 117.37(12)
C15 C10 C2 121.97(12)
C10 C2 C1 115.93(10)
C10 C2 C3 117.62(11)
C10 C2 C4 119.97(11)
C3 C2 C1 113.21(10)
C4 C2 C1 116.07(11)
C4 C2 C3 63.60(9)
C18 C17 C1 120.53(11)
C18 C17 C22 117.08(11)
C22 C17 C1 122.35(11)
C17 C18 H18 119.0
C17 C18 C19 121.93(12)
C19 C18 H18 119.0
C17 C22 H22 119.2
C21 C22 C17 121.51(12)
C21 C22 H22 119.2
C1 C7 H7 110.6
C8 C7 C1 109.61(10)
C8 C7 H7 110.6
C6 C7 C1 112.86(11)
C6 C7 H7 110.6
C6 C7 C8 102.37(12)
C20 C21 H21 119.8
C22 C21 C20 120.45(12)
C22 C21 H21 119.8
C20 C19 C18 119.93(12)
C20 C19 H19 120.0
C18 C19 H19 120.0
C10 C11 H11 119.0
C10 C11 C12 122.07(13)
C12 C11 H11 119.0
C2 C3 H3 115.8
C2 C3 C4 58.07(8)
C9 C3 C2 119.90(12)
C9 C3 H3 115.8
C9 C3 C4 119.22(12)
C4 C3 H3 115.8
C7 C8 H8 120.8
C9 C8 C7 118.45(13)
C9 C8 H8 120.8
C3 C9 H9 119.4
C8 C9 C3 121.25(13)
C8 C9 H9 119.4
C11 C12 H12 120.5
C13 C12 C11 119.03(14)
C13 C12 H12 120.5
C10 C15 H15 119.4
C14 C15 C10 121.20(14)
C14 C15 H15 119.4
C7 C6 H6 120.3
C5 C6 C7 119.36(13)
C5 C6 H6 120.3
C13 O2 C16 117.18(14)
C12 C13 C14 119.87(13)
O2 C13 C12 124.60(14)
O2 C13 C14 115.52(14)
C2 C4 C3 58.33(8)
C2 C4 H4 115.8
C3 C4 H4 115.8
C5 C4 C2 120.27(13)
C5 C4 C3 118.64(13)
C5 C4 H4 115.8
C6 C5 C4 120.54(13)
C6 C5 H5 119.7
C4 C5 H5 119.7
C15 C14 C13 120.36(14)
C15 C14 H14 119.8
C13 C14 H14 119.8
O3 C23 H23A 109.5
O3 C23 H23B 109.5
O3 C23 H23C 109.5
H23A C23 H23B 109.5
H23A C23 H23C 109.5
H23B C23 H23C 109.5
O2 C16 H16A 109.5
O2 C16 H16B 109.5
O2 C16 H16C 109.5
H16A C16 H16B 109.5
H16A C16 H16C 109.5
H16B C16 H16C 109.5

loop_
_geom_bond_atom_site_label_1
_geom_bond_atom_site_label_2
_geom_bond_distance
O1 H1 0.8200
O1 C1 1.4337(14)
O3 C20 1.3748(16)
O3 C23 1.4228(18)
C20 C21 1.3880(19)
C20 C19 1.3800(19)
C1 C2 1.5335(17)
C1 C17 1.5233(17)
C1 C7 1.5573(17)
C10 C2 1.5027(17)
C10 C11 1.3850(19)
C10 C15 1.3909(19)
C2 C3 1.5112(18)
C2 C4 1.5069(18)
C17 C18 1.3860(18)
C17 C22 1.3943(18)
C18 H18 0.9300
C18 C19 1.3917(18)
C22 H22 0.9300
C22 C21 1.3810(19)
C7 H7 0.9800
C7 C8 1.5061(19)
C7 C6 1.504(2)
C21 H21 0.9300
C19 H19 0.9300
C11 H11 0.9300
C11 C12 1.3919(19)
C3 H3 0.9800
C3 C9 1.460(2)
C3 C4 1.590(2)
C8 H8 0.9300
C8 C9 1.331(2)
C9 H9 0.9300
C12 H12 0.9300
C12 C13 1.379(2)
C15 H15 0.9300
C15 C14 1.379(2)
C6 H6 0.9300
C6 C5 1.325(2)
O2 C13 1.3762(17)
O2 C16 1.423(2)
C13 C14 1.380(2)
C4 H4 0.9800
C4 C5 1.463(2)
C5 H5 0.9300
C14 H14 0.9300
C23 H23A 0.9600
C23 H23B 0.9600
C23 H23C 0.9600
C16 H16A 0.9600
C16 H16B 0.9600
C16 H16C 0.9600
